data_1531386
loop_
_publ_author_name
'Evmiridis, N.P.'
'Beagley, B.'
'Dwyer, J.'

_publ_section_title
;
 X-Ray Diffraction Study of Fe(III)-Exchanged X-Type Zeolite
;
_journal_name_full 'Inorganica Chimica Acta'
_journal_page_first 243
_journal_page_last 250
_journal_volume 20
_journal_year 1976
_chemical_formula_sum 'Al41 Fe10 H328 Na11 O548 Si151'
_chemical_name_systematic 'Na11 Fe10 (Si151 Al41) O384 (H2 O)164'
_space_group_IT_number 203
_symmetry_space_group_name_Hall '-F 2uv 2vw 3'
_symmetry_space_group_name_H-M 'F d -3 :2'
_cell_angle_alpha 90
_cell_angle_beta 90
_cell_angle_gamma 90
_cell_formula_units_Z 1
_cell_length_a 25.028
_cell_length_b 25.028
_cell_length_c 25.028
_cell_volume 15677.559
_citation_journal_id_ASTM ICHAA3
_cod_data_source_file Evmiridis_ICHAA3_1976_1211.cif
_cod_data_source_block H328Al41Fe10Na11O548Si151
_cod_original_cell_volume 15677.56
_cod_original_formula_sum 'H328 Al41 Fe10 Na11 O548 Si151'
_cod_database_code 1531386

loop_
_symmetry_equiv_pos_as_xyz
x,y,z
-x+1/4,-y+1/4,z
x,-y+1/4,-z+1/4
-x+1/4,y,-z+1/4
z,x,y
-z+1/4,-x+1/4,y
z,-x+1/4,-y+1/4
-z+1/4,x,-y+1/4
y,z,x
y,-z+1/4,-x+1/4
-y+1/4,z,-x+1/4
-y+1/4,-z+1/4,x
-x,-y,-z
x-1/4,y-1/4,-z
-x,y-1/4,z-1/4
x-1/4,-y,z-1/4
-z,-x,-y
z-1/4,x-1/4,-y
-z,x-1/4,y-1/4
z-1/4,-x,y-1/4
-y,-z,-x
-y,z-1/4,x-1/4
y-1/4,-z,x-1/4
y-1/4,z-1/4,-x
x,y+1/2,z+1/2
-x+1/4,-y+3/4,z+1/2
x,-y+3/4,-z+3/4
-x+1/4,y+1/2,-z+3/4
z,x+1/2,y+1/2
-z+1/4,-x+3/4,y+1/2
z,-x+3/4,-y+3/4
-z+1/4,x+1/2,-y+3/4
y,z+1/2,x+1/2
y,-z+3/4,-x+3/4
-y+1/4,z+1/2,-x+3/4
-y+1/4,-z+3/4,x+1/2
-x,-y+1/2,-z+1/2
x-1/4,y+1/4,-z+1/2
-x,y+1/4,z+1/4
x-1/4,-y+1/2,z+1/4
-z,-x+1/2,-y+1/2
z-1/4,x+1/4,-y+1/2
-z,x+1/4,y+1/4
z-1/4,-x+1/2,y+1/4
-y,-z+1/2,-x+1/2
-y,z+1/4,x+1/4
y-1/4,-z+1/2,x+1/4
y-1/4,z+1/4,-x+1/2
x+1/2,y,z+1/2
-x+3/4,-y+1/4,z+1/2
x+1/2,-y+1/4,-z+3/4
-x+3/4,y,-z+3/4
z+1/2,x,y+1/2
-z+3/4,-x+1/4,y+1/2
z+1/2,-x+1/4,-y+3/4
-z+3/4,x,-y+3/4
y+1/2,z,x+1/2
y+1/2,-z+1/4,-x+3/4
-y+3/4,z,-x+3/4
-y+3/4,-z+1/4,x+1/2
-x+1/2,-y,-z+1/2
x+1/4,y-1/4,-z+1/2
-x+1/2,y-1/4,z+1/4
x+1/4,-y,z+1/4
-z+1/2,-x,-y+1/2
z+1/4,x-1/4,-y+1/2
-z+1/2,x-1/4,y+1/4
z+1/4,-x,y+1/4
-y+1/2,-z,-x+1/2
-y+1/2,z-1/4,x+1/4
y+1/4,-z,x+1/4
y+1/4,z-1/4,-x+1/2
x+1/2,y+1/2,z
-x+3/4,-y+3/4,z
x+1/2,-y+3/4,-z+1/4
-x+3/4,y+1/2,-z+1/4
z+1/2,x+1/2,y
-z+3/4,-x+3/4,y
z+1/2,-x+3/4,-y+1/4
-z+3/4,x+1/2,-y+1/4
y+1/2,z+1/2,x
y+1/2,-z+3/4,-x+1/4
-y+3/4,z+1/2,-x+1/4
-y+3/4,-z+3/4,x
-x+1/2,-y+1/2,-z
x+1/4,y+1/4,-z
-x+1/2,y+1/4,z-1/4
x+1/4,-y+1/2,z-1/4
-z+1/2,-x+1/2,-y
z+1/4,x+1/4,-y
-z+1/2,x+1/4,y-1/4
z+1/4,-x+1/2,y-1/4
-y+1/2,-z+1/2,-x
-y+1/2,z+1/4,x-1/4
y+1/4,-z+1/2,x-1/4
y+1/4,z+1/4,-x

loop_
_atom_site_label
_atom_site_type_symbol
_atom_site_fract_x
_atom_site_fract_y
_atom_site_fract_z
_atom_site_occupancy
_atom_site_U_iso_or_equiv
O9 O-2 0.353 0.345 0.186 0.295 0.0
O14 O-2 0.258 0.412 0.204 0.135 0.0
Na1 Na+1 0 0 0 0.15 0.0
O4 O-2 -0.0706 0.0772 0.1761 1 0.0
Fe1 Fe+3 0.208 0.308 0.433 0.0447 0.0
Na3 Na+1 0.23 0.23 0.23 0.1 0.0
O8 O-2 0.281 0.298 0.275 0.125 0.0
O7 O-2 0.245 0.245 0.245 0.24 0.0
Fe2 Fe+3 0.05 0.05 0.05 0.0447 0.0
Al1 Al+3 -0.05352 0.03671 0.12309 0.427 0.0
O11 O-2 0.174 0.204 0.422 0.17 0.0
O2 O-2 -0.0025 -0.0041 0.1445 1 0.0
Si2 Si+4 -0.05352 0.03671 0.12309 0.573 0.0
O12 O-2 0.212 0.387 0.288 0.161 0.0
O3 O-2 -0.0321 0.073 0.068 1 0.0
Na2 Na+1 0.06 0.06 0.06 0.07 0.0
O6 O-2 0.093 0.086 0.176 0.255 0.0
O13 O-2 0.312 0.381 0.2 0.095 0.0
O1 O-2 -0.1099 0.0002 0.1054 1 0.0
Na4 Na+1 0.238 0.238 0.238 0.1 0.0
O10 O-2 0.239 0.24 0.392 0.28 0.0
Fe3 Fe+3 -0.058 0.033 0.017 0.0447 0.0
O5 O-2 0.074 0.074 0.074 0.34 0.0
Si1 Si+4 -0.05291 0.12457 0.03509 1 0.0
